data_8102351
loop_
_publ_author_name
'Ping Liu'
'Zhen Liu'

_publ_section_title
;
 Crystal structure of hexaimidazolecobalt(II) 4,4'-biphenyldisulfonate,
 [Co(C3H4N2)6][C12H8S2O6]
;
_journal_issue 4
_journal_name_full 'Zeitschrift f\"ur Kristallographie - New Crystal Structures'
_journal_page_first 501
_journal_volume 223
_journal_year 2008
_chemical_formula_moiety 'C18 H24 Co N12, C12 H8 O6 S2'
_chemical_formula_sum 'C30 H32 Co N12 O6 S2'
_chemical_formula_weight 779.73
_space_group_IT_number 2
_symmetry_cell_setting triclinic
_symmetry_space_group_name_Hall '-P 1'
_symmetry_space_group_name_H-M 'P -1'
_atom_sites_solution_hydrogens geom
_atom_sites_solution_primary direct
_atom_sites_solution_secondary difmap
_audit_creation_method SHELXL-97
_cell_angle_alpha 102.962(5)
_cell_angle_beta 93.114(5)
_cell_angle_gamma 108.059(5)
_cell_formula_units_Z 1
_cell_length_a 8.833(3)
_cell_length_b 9.312(3)
_cell_length_c 11.649(4)
_cell_measurement_reflns_used 2935
_cell_measurement_temperature 273(2)
_cell_measurement_theta_max 24.99
_cell_measurement_theta_min 2.38
_cell_volume 879.8(5)
_computing_cell_refinement 'Bruker SMART'
_computing_data_collection 'Bruker SMART'
_computing_data_reduction 'Bruker SAINT'
_computing_molecular_graphics 'Bruker SHELXTL'
_computing_publication_material 'Bruker SHELXTL'
_computing_structure_refinement 'SHELXL-97 (Sheldrick, 1997)'
_computing_structure_solution 'SHELXS-97 (Sheldrick, 1990)'
_diffrn_ambient_temperature 273(2)
_diffrn_measured_fraction_theta_full 0.945
_diffrn_measured_fraction_theta_max 0.945
_diffrn_measurement_device_type 'Bruker Smart 1000 CCD diffractometer'
_diffrn_measurement_method 'phi and omega scans'
_diffrn_radiation_monochromator graphite
_diffrn_radiation_source 'fine-focus sealed tube'
_diffrn_radiation_type MoK\a
_diffrn_radiation_wavelength 0.71073
_diffrn_reflns_av_R_equivalents 0.0094
_diffrn_reflns_av_sigmaI/netI 0.0171
_diffrn_reflns_limit_h_max 8
_diffrn_reflns_limit_h_min -10
_diffrn_reflns_limit_k_max 11
_diffrn_reflns_limit_k_min -11
_diffrn_reflns_limit_l_max 13
_diffrn_reflns_limit_l_min -13
_diffrn_reflns_number 4292
_diffrn_reflns_theta_full 24.99
_diffrn_reflns_theta_max 24.99
_diffrn_reflns_theta_min 2.38
_exptl_absorpt_coefficient_mu 0.667
_exptl_absorpt_correction_T_max 0.8950
_exptl_absorpt_correction_T_min 0.7315
_exptl_absorpt_correction_type multi-scan
_exptl_absorpt_process_details '(SADABS; Bruker, 2001)'
_exptl_crystal_colour pink
_exptl_crystal_density_diffrn 1.472
_exptl_crystal_density_method 'not measured'
_exptl_crystal_description block
_exptl_crystal_F_000 403
_exptl_crystal_size_max 0.50
_exptl_crystal_size_mid 0.27
_exptl_crystal_size_min 0.17
_refine_diff_density_max 0.230
_refine_diff_density_min -0.415
_refine_diff_density_rms 0.076
_refine_ls_extinction_method none
_refine_ls_goodness_of_fit_ref 1.091
_refine_ls_hydrogen_treatment constr
_refine_ls_matrix_type full
_refine_ls_number_parameters 232
_refine_ls_number_reflns 2935
_refine_ls_number_restraints 0
_refine_ls_restrained_S_all 1.091
_refine_ls_R_factor_all 0.0338
_refine_ls_R_factor_gt 0.0299
_refine_ls_shift/su_max 0.000
_refine_ls_shift/su_mean 0.000
_refine_ls_structure_factor_coef Fsqd
_refine_ls_weighting_details 'calc w=1/[\s^2^(Fo^2^)+(0.0476P)^2^+0.3056P] where P=(Fo^2^+2Fc^2^)/3'
_refine_ls_weighting_scheme calc
_refine_ls_wR_factor_gt 0.0809
_refine_ls_wR_factor_ref 0.0844
_reflns_number_gt 2639
_reflns_number_total 2935
_reflns_threshold_expression >2sigma(I)
_cod_data_source_file 1267-2417.cff
_cod_data_source_block 12204m
_cod_database_code 8102351

loop_
_symmetry_equiv_pos_as_xyz
'x, y, z'
'-x, -y, -z'

loop_
_atom_site_label
_atom_site_type_symbol
_atom_site_fract_x
_atom_site_fract_y
_atom_site_fract_z
_atom_site_U_iso_or_equiv
_atom_site_adp_type
_atom_site_occupancy
_atom_site_symmetry_multiplicity
_atom_site_calc_flag
_atom_site_refinement_flags
_atom_site_disorder_assembly
_atom_site_disorder_group
Co1 Co 0.5000 0.5000 1.0000 0.03051(12) Uani 1 2 d S . .
S1 S 0.09844(5) 0.32153(5) 0.47952(4) 0.03198(14) Uani 1 1 d . . .
N1 N 0.3080(2) 0.28138(18) 0.90576(14) 0.0385(4) Uani 1 1 d . . .
O1 O 0.04173(16) 0.32623(16) 0.59384(12) 0.0412(3) Uani 1 1 d . . .
N3 N 0.33188(19) 0.55827(19) 1.11316(14) 0.0380(4) Uani 1 1 d . . .
C1 C 0.2343(2) 0.2142(2) 0.47608(16) 0.0317(4) Uani 1 1 d . . .
N5 N 0.43608(19) 0.62433(19) 0.87862(14) 0.0360(4) Uani 1 1 d . . .
C6 C 0.3943(2) 0.2904(2) 0.5182(2) 0.0416(5) Uani 1 1 d . . .
H6A H 0.4332 0.3989 0.5416 0.050 Uiso 1 1 calc R . .
C2 C 0.1792(3) 0.0529(2) 0.4407(2) 0.0490(6) Uani 1 1 d . . .
H2A H 0.0719 -0.0005 0.4099 0.059 Uiso 1 1 calc R . .
O2 O 0.19299(17) 0.47506(15) 0.46866(13) 0.0435(3) Uani 1 1 d . . .
O3 O -0.02783(18) 0.23706(16) 0.38027(13) 0.0489(4) Uani 1 1 d . . .
C4 C 0.4444(2) 0.0449(2) 0.49413(16) 0.0310(4) Uani 1 1 d . . .
C5 C 0.4981(2) 0.2071(2) 0.5263(2) 0.0420(5) Uani 1 1 d . . .
H5A H 0.6062 0.2610 0.5538 0.050 Uiso 1 1 calc R . .
N4 N 0.1692(2) 0.5557(2) 1.24867(15) 0.0486(4) Uani 1 1 d . . .
H4A H 0.1229 0.5346 1.3088 0.058 Uiso 1 1 calc R . .
N2 N 0.1796(3) 0.0544(2) 0.78124(18) 0.0561(5) Uani 1 1 d . . .
H2B H 0.1587 -0.0251 0.7212 0.067 Uiso 1 1 calc R . .
C3 C 0.2835(3) -0.0294(2) 0.4509(2) 0.0497(6) Uani 1 1 d . . .
H3A H 0.2440 -0.1380 0.4280 0.060 Uiso 1 1 calc R . .
C12 C 0.2867(3) 0.5076(2) 1.20683(18) 0.0422(5) Uani 1 1 d . . .
H12A H 0.3317 0.4455 1.2397 0.051 Uiso 1 1 calc R . .
C9 C 0.3131(3) 0.1793(3) 0.8084(2) 0.0488(5) Uani 1 1 d . . .
H9A H 0.3988 0.1926 0.7642 0.059 Uiso 1 1 calc R . .
C7 C 0.1624(3) 0.2152(3) 0.9407(2) 0.0545(6) Uani 1 1 d . . .
H7A H 0.1234 0.2603 1.0071 0.065 Uiso 1 1 calc R . .
N6 N 0.3159(3) 0.6652(3) 0.72652(19) 0.0686(6) Uani 1 1 d . . .
H6B H 0.2496 0.6481 0.6642 0.082 Uiso 1 1 calc R . .
C15 C 0.3231(3) 0.5619(3) 0.78685(18) 0.0462(5) Uani 1 1 d . . .
H15A H 0.2564 0.4582 0.7667 0.055 Uiso 1 1 calc R . .
C14 C 0.4309(4) 0.8015(3) 0.7803(3) 0.0744(8) Uani 1 1 d . . .
H14A H 0.4551 0.8943 0.7569 0.089 Uiso 1 1 calc R . .
C8 C 0.0841(3) 0.0757(3) 0.8650(3) 0.0636(7) Uani 1 1 d . . .
H8A H -0.0163 0.0074 0.8697 0.076 Uiso 1 1 calc R . .
C11 C 0.1355(3) 0.6431(3) 1.1803(2) 0.0642(7) Uani 1 1 d . . .
H11A H 0.0587 0.6928 1.1888 0.077 Uiso 1 1 calc R . .
C13 C 0.5040(3) 0.7765(3) 0.8749(2) 0.0540(6) Uani 1 1 d . . .
H13A H 0.5878 0.8511 0.9293 0.065 Uiso 1 1 calc R . .
C10 C 0.2359(3) 0.6445(3) 1.0964(2) 0.0580(6) Uani 1 1 d . . .
H10A H 0.2392 0.6962 1.0365 0.070 Uiso 1 1 calc R . .

loop_
_atom_site_aniso_label
_atom_site_aniso_U_11
_atom_site_aniso_U_22
_atom_site_aniso_U_33
_atom_site_aniso_U_23
_atom_site_aniso_U_13
_atom_site_aniso_U_12
Co1 0.0326(2) 0.0337(2) 0.0233(2) 0.00320(14) 0.00082(14) 0.01155(15)
S1 0.0335(3) 0.0286(2) 0.0315(3) 0.00234(18) -0.00258(19) 0.0120(2)
N1 0.0425(9) 0.0372(9) 0.0308(9) 0.0040(7) -0.0034(7) 0.0107(7)
O1 0.0387(8) 0.0467(8) 0.0394(8) 0.0073(6) 0.0062(6) 0.0180(6)
N3 0.0401(9) 0.0434(9) 0.0305(9) 0.0047(7) 0.0058(7) 0.0168(8)
C1 0.0339(10) 0.0310(9) 0.0300(9) 0.0051(7) 0.0032(8) 0.0125(8)
N5 0.0376(9) 0.0409(9) 0.0291(8) 0.0068(7) 0.0004(7) 0.0146(7)
C6 0.0378(11) 0.0257(9) 0.0567(13) 0.0074(9) 0.0009(9) 0.0073(8)
C2 0.0303(10) 0.0336(10) 0.0720(15) -0.0034(10) -0.0090(10) 0.0095(8)
O2 0.0480(8) 0.0335(7) 0.0500(9) 0.0126(6) 0.0023(7) 0.0141(6)
O3 0.0517(9) 0.0421(8) 0.0454(9) -0.0047(6) -0.0172(7) 0.0201(7)
C4 0.0296(9) 0.0304(9) 0.0306(10) 0.0036(7) 0.0047(7) 0.0094(8)
C5 0.0281(10) 0.0318(10) 0.0594(13) 0.0077(9) -0.0016(9) 0.0047(8)
N4 0.0440(10) 0.0647(11) 0.0345(10) 0.0080(9) 0.0125(8) 0.0166(9)
N2 0.0635(13) 0.0409(10) 0.0488(11) -0.0072(8) -0.0148(10) 0.0128(9)
C3 0.0355(11) 0.0270(10) 0.0763(16) -0.0032(10) -0.0048(11) 0.0097(9)
C12 0.0453(12) 0.0478(11) 0.0321(11) 0.0066(9) 0.0055(9) 0.0157(9)
C9 0.0546(13) 0.0432(12) 0.0390(12) -0.0012(9) -0.0021(10) 0.0125(10)
C7 0.0438(13) 0.0567(13) 0.0497(14) 0.0007(11) 0.0026(10) 0.0077(11)
N6 0.0772(15) 0.0672(14) 0.0523(12) 0.0219(11) -0.0288(11) 0.0127(12)
C15 0.0478(12) 0.0516(12) 0.0347(11) 0.0105(9) -0.0058(9) 0.0125(10)
C14 0.094(2) 0.0551(15) 0.0693(18) 0.0285(13) -0.0206(16) 0.0149(15)
C8 0.0472(14) 0.0526(14) 0.0699(17) 0.0033(12) -0.0070(13) -0.0019(11)
C11 0.0638(16) 0.096(2) 0.0546(15) 0.0231(14) 0.0217(13) 0.0509(15)
C13 0.0628(15) 0.0432(12) 0.0493(13) 0.0116(10) -0.0134(11) 0.0119(11)
C10 0.0674(16) 0.0807(17) 0.0478(14) 0.0254(12) 0.0207(12) 0.0469(14)

loop_
_atom_type_symbol
_atom_type_description
_atom_type_scat_dispersion_real
_atom_type_scat_dispersion_imag
_atom_type_scat_source
C C 0.0033 0.0016 'International Tables Vol C Tables 4.2.6.8 and 6.1.1.4'
H H 0.0000 0.0000 'International Tables Vol C Tables 4.2.6.8 and 6.1.1.4'
N N 0.0061 0.0033 'International Tables Vol C Tables 4.2.6.8 and 6.1.1.4'
O O 0.0106 0.0060 'International Tables Vol C Tables 4.2.6.8 and 6.1.1.4'
S S 0.1246 0.1234 'International Tables Vol C Tables 4.2.6.8 and 6.1.1.4'
Co Co 0.3494 0.9721 'International Tables Vol C Tables 4.2.6.8 and 6.1.1.4'

loop_
_geom_angle_atom_site_label_1
_geom_angle_atom_site_label_2
_geom_angle_atom_site_label_3
_geom_angle
_geom_angle_site_symmetry_1
_geom_angle_site_symmetry_3
_geom_angle_publ_flag
N3 Co1 N3 180.000(1) 2_667 . ?
N3 Co1 N5 89.84(6) 2_667 . ?
N3 Co1 N5 90.16(6) . . ?
N3 Co1 N5 90.16(6) 2_667 2_667 ?
N3 Co1 N5 89.84(6) . 2_667 ?
N5 Co1 N5 180.000(1) . 2_667 ?
N3 Co1 N1 89.00(7) 2_667 2_667 ?
N3 Co1 N1 91.00(7) . 2_667 ?
N5 Co1 N1 88.58(6) . 2_667 ?
N5 Co1 N1 91.43(6) 2_667 2_667 ?
N3 Co1 N1 91.00(7) 2_667 . ?
N3 Co1 N1 89.00(7) . . ?
N5 Co1 N1 91.42(6) . . ?
N5 Co1 N1 88.57(6) 2_667 . ?
N1 Co1 N1 180.00(7) 2_667 . ?
O1 S1 O3 113.22(9) . . ?
O1 S1 O2 112.51(9) . . ?
O3 S1 O2 112.85(9) . . ?
O1 S1 C1 104.84(8) . . ?
O3 S1 C1 106.92(9) . . ?
O2 S1 C1 105.70(9) . . ?
C9 N1 C7 104.59(19) . . ?
C9 N1 Co1 127.60(16) . . ?
C7 N1 Co1 127.61(14) . . ?
C12 N3 C10 104.43(18) . . ?
C12 N3 Co1 128.10(14) . . ?
C10 N3 Co1 127.19(14) . . ?
C6 C1 C2 118.78(17) . . ?
C6 C1 S1 120.16(14) . . ?
C2 C1 S1 120.83(15) . . ?
C15 N5 C13 104.96(17) . . ?
C15 N5 Co1 125.19(14) . . ?
C13 N5 Co1 129.78(14) . . ?
C1 C6 C5 120.64(18) . . ?
C1 C6 H6A 119.7 . . ?
C5 C6 H6A 119.7 . . ?
C1 C2 C3 120.11(19) . . ?
C1 C2 H2A 119.9 . . ?
C3 C2 H2A 119.9 . . ?
C3 C4 C5 116.96(17) . . ?
C3 C4 C4 121.6(2) . 2_656 ?
C5 C4 C4 121.4(2) . 2_656 ?
C6 C5 C4 121.50(18) . . ?
C6 C5 H5A 119.3 . . ?
C4 C5 H5A 119.3 . . ?
C12 N4 C11 107.75(18) . . ?
C12 N4 H4A 126.1 . . ?
C11 N4 H4A 126.1 . . ?
C9 N2 C8 107.49(19) . . ?
C9 N2 H2B 126.3 . . ?
C8 N2 H2B 126.3 . . ?
C4 C3 C2 121.98(18) . . ?
C4 C3 H3A 119.0 . . ?
C2 C3 H3A 119.0 . . ?
N3 C12 N4 111.91(19) . . ?
N3 C12 H12A 124.0 . . ?
N4 C12 H12A 124.0 . . ?
N1 C9 N2 111.4(2) . . ?
N1 C9 H9A 124.3 . . ?
N2 C9 H9A 124.3 . . ?
C8 C7 N1 110.0(2) . . ?
C8 C7 H7A 125.0 . . ?
N1 C7 H7A 125.0 . . ?
C15 N6 C14 107.76(19) . . ?
C15 N6 H6B 126.1 . . ?
C14 N6 H6B 126.1 . . ?
N5 C15 N6 111.5(2) . . ?
N5 C15 H15A 124.2 . . ?
N6 C15 H15A 124.2 . . ?
N6 C14 C13 106.2(2) . . ?
N6 C14 H14A 126.9 . . ?
C13 C14 H14A 126.9 . . ?
N2 C8 C7 106.5(2) . . ?
N2 C8 H8A 126.8 . . ?
C7 C8 H8A 126.8 . . ?
N4 C11 C10 106.1(2) . . ?
N4 C11 H11A 126.9 . . ?
C10 C11 H11A 126.9 . . ?
C14 C13 N5 109.6(2) . . ?
C14 C13 H13A 125.2 . . ?
N5 C13 H13A 125.2 . . ?
C11 C10 N3 109.8(2) . . ?
C11 C10 H10A 125.1 . . ?
N3 C10 H10A 125.1 . . ?

loop_
_geom_bond_atom_site_label_1
_geom_bond_atom_site_label_2
_geom_bond_distance
_geom_bond_site_symmetry_2
_geom_bond_publ_flag
Co1 N3 2.1515(16) 2_667 ?
Co1 N3 2.1515(16) . ?
Co1 N5 2.1705(16) . ?
Co1 N5 2.1705(16) 2_667 ?
Co1 N1 2.2092(17) 2_667 ?
Co1 N1 2.2092(17) . ?
S1 O1 1.4444(15) . ?
S1 O3 1.4517(15) . ?
S1 O2 1.4525(15) . ?
S1 C1 1.7806(19) . ?
N1 C9 1.319(3) . ?
N1 C7 1.371(3) . ?
N3 C12 1.317(3) . ?
N3 C10 1.369(3) . ?
C1 C6 1.374(3) . ?
C1 C2 1.383(3) . ?
N5 C15 1.313(3) . ?
N5 C13 1.368(3) . ?
C6 C5 1.384(3) . ?
C6 H6A 0.9300 . ?
C2 C3 1.385(3) . ?
C2 H2A 0.9300 . ?
C4 C3 1.381(3) . ?
C4 C5 1.389(3) . ?
C4 C4 1.493(3) 2_656 ?
C5 H5A 0.9300 . ?
N4 C12 1.327(3) . ?
N4 C11 1.342(3) . ?
N4 H4A 0.8600 . ?
N2 C9 1.337(3) . ?
N2 C8 1.346(3) . ?
N2 H2B 0.8600 . ?
C3 H3A 0.9300 . ?
C12 H12A 0.9300 . ?
C9 H9A 0.9300 . ?
C7 C8 1.344(3) . ?
C7 H7A 0.9300 . ?
N6 C15 1.326(3) . ?
N6 C14 1.346(4) . ?
N6 H6B 0.8600 . ?
C15 H15A 0.9300 . ?
C14 C13 1.348(3) . ?
C14 H14A 0.9300 . ?
C8 H8A 0.9300 . ?
C11 C10 1.355(3) . ?
C11 H11A 0.9300 . ?
C13 H13A 0.9300 . ?
C10 H10A 0.9300 . ?

loop_
_geom_hbond_atom_site_label_D
_geom_hbond_atom_site_label_H
_geom_hbond_atom_site_label_A
_geom_hbond_distance_DH
_geom_hbond_distance_HA
_geom_hbond_distance_DA
_geom_hbond_angle_DHA
_geom_hbond_site_symmetry_A
N4 H4A O2 0.86 2.17 2.842(2) 134.8 1_556
N4 H4A O1 0.86 2.40 2.963(2) 123.4 2_567
N2 H2B O3 0.86 2.01 2.808(2) 154.9 2_556
N6 H6B O3 0.86 2.59 3.233(3) 132.9 2_566
N6 H6B O2 0.86 2.40 3.067(3) 134.6 .

loop_
_geom_torsion_atom_site_label_1
_geom_torsion_atom_site_label_2
_geom_torsion_atom_site_label_3
_geom_torsion_atom_site_label_4
_geom_torsion
_geom_torsion_site_symmetry_1
_geom_torsion_site_symmetry_2
_geom_torsion_site_symmetry_3
_geom_torsion_site_symmetry_4
_geom_torsion_publ_flag
N3 Co1 N1 C9 -7.49(18) 2_667 . . . ?
N3 Co1 N1 C9 172.51(18) . . . . ?
N5 Co1 N1 C9 82.38(18) . . . . ?
N5 Co1 N1 C9 -97.62(18) 2_667 . . . ?
N3 Co1 N1 C7 166.61(18) 2_667 . . . ?
N3 Co1 N1 C7 -13.39(18) . . . . ?
N5 Co1 N1 C7 -103.53(18) . . . . ?
N5 Co1 N1 C7 76.47(18) 2_667 . . . ?
N5 Co1 N3 C12 172.19(18) . . . . ?
N5 Co1 N3 C12 -7.81(18) 2_667 . . . ?
N1 Co1 N3 C12 -99.23(18) 2_667 . . . ?
N1 Co1 N3 C12 80.77(18) . . . . ?
N5 Co1 N3 C10 -0.7(2) . . . . ?
N5 Co1 N3 C10 179.3(2) 2_667 . . . ?
N1 Co1 N3 C10 87.9(2) 2_667 . . . ?
N1 Co1 N3 C10 -92.1(2) . . . . ?
O1 S1 C1 C6 -89.39(18) . . . . ?
O3 S1 C1 C6 150.15(17) . . . . ?
O2 S1 C1 C6 29.68(18) . . . . ?
O1 S1 C1 C2 85.12(19) . . . . ?
O3 S1 C1 C2 -35.3(2) . . . . ?
O2 S1 C1 C2 -155.81(18) . . . . ?
N3 Co1 N5 C15 88.75(18) 2_667 . . . ?
N3 Co1 N5 C15 -91.25(18) . . . . ?
N1 Co1 N5 C15 177.76(17) 2_667 . . . ?
N1 Co1 N5 C15 -2.24(17) . . . . ?
N3 Co1 N5 C13 -87.9(2) 2_667 . . . ?
N3 Co1 N5 C13 92.1(2) . . . . ?
N1 Co1 N5 C13 1.1(2) 2_667 . . . ?
N1 Co1 N5 C13 -178.9(2) . . . . ?
C2 C1 C6 C5 -0.7(3) . . . . ?
S1 C1 C6 C5 173.95(17) . . . . ?
C6 C1 C2 C3 1.7(3) . . . . ?
S1 C1 C2 C3 -172.86(19) . . . . ?
C1 C6 C5 C4 -1.0(3) . . . . ?
C3 C4 C5 C6 1.6(3) . . . . ?
C4 C4 C5 C6 -178.4(2) 2_656 . . . ?
C5 C4 C3 C2 -0.5(3) . . . . ?
C4 C4 C3 C2 179.4(2) 2_656 . . . ?
C1 C2 C3 C4 -1.1(4) . . . . ?
C10 N3 C12 N4 0.3(3) . . . . ?
Co1 N3 C12 N4 -173.80(14) . . . . ?
C11 N4 C12 N3 -0.4(3) . . . . ?
C7 N1 C9 N2 0.0(3) . . . . ?
Co1 N1 C9 N2 175.15(14) . . . . ?
C8 N2 C9 N1 -0.4(3) . . . . ?
C9 N1 C7 C8 0.5(3) . . . . ?
Co1 N1 C7 C8 -174.72(16) . . . . ?
C13 N5 C15 N6 -0.2(3) . . . . ?
Co1 N5 C15 N6 -177.52(16) . . . . ?
C14 N6 C15 N5 0.8(3) . . . . ?
C15 N6 C14 C13 -1.0(3) . . . . ?
C9 N2 C8 C7 0.7(3) . . . . ?
N1 C7 C8 N2 -0.7(3) . . . . ?
C12 N4 C11 C10 0.4(3) . . . . ?
N6 C14 C13 N5 1.0(3) . . . . ?
C15 N5 C13 C14 -0.5(3) . . . . ?
Co1 N5 C13 C14 176.68(19) . . . . ?
N4 C11 C10 N3 -0.2(3) . . . . ?
C12 N3 C10 C11 -0.1(3) . . . . ?
Co1 N3 C10 C11 174.10(18) . . . . ?
